data_2202973
loop_
_publ_author_name
'Sevim T\"urktekin'
'Mehmet Akkurt'
'\'Ismail Y\?ild\?ir\?im'
'\"Ozen \"Ozgen'
'Engin Kendi'
'Yunus Ak\,camur'

_publ_section_title
;
 5-Benzoyl-1-<i>n</i>-butyl-4-phenylpyrimidin-2(1<i>H</i>)-one
;
_journal_issue 12
_journal_name_full 'Acta Crystallographica Section E'
_journal_page_first o1949
_journal_page_last o1950
_journal_paper_doi 10.1107/S1600536803025686
_journal_volume 59
_journal_year 2003
_chemical_formula_iupac 'C21 H20 N2 O2'
_chemical_formula_moiety 'C21 H20 N2 O2'
_chemical_formula_sum 'C21 H20 N2 O2'
_chemical_formula_weight 332.39
_chemical_name_systematic
;
5-benzoyl-1-n-butyl-4-phenylpyrimidin-2(1H)-one
;
_space_group_IT_number 14
_symmetry_cell_setting monoclinic
_symmetry_space_group_name_Hall '-P 2ybc'
_symmetry_space_group_name_H-M 'P 1 21/c 1'
_atom_sites_solution_hydrogens geom
_atom_sites_solution_primary direct
_atom_sites_solution_secondary difmap
_cell_angle_alpha 90
_cell_angle_beta 95.727(5)
_cell_angle_gamma 90
_cell_formula_units_Z 4
_cell_length_a 10.125(5)
_cell_length_b 15.518(5)
_cell_length_c 11.398(5)
_cell_measurement_reflns_used 15
_cell_measurement_temperature 293(2)
_cell_measurement_theta_max 35
_cell_measurement_theta_min 25
_cell_volume 1781.9(13)
_computing_cell_refinement 'CAD-4 EXPRESS'
_computing_data_collection 'CAD-4 EXPRESS (Enraf-Nonius, 1994)'
_computing_data_reduction 'XCAD4 (Harms & Wocadlo, 1995)'
_computing_molecular_graphics
;
ORTEP-3 for Windows (Farrugia, 1997)
;
_computing_publication_material
;
PARST (Nardelli, 1995), WinGX publication routines (Farrugia,
1999)
;
_computing_structure_refinement 'SHELXL97 (Sheldrick, 1997)'
_computing_structure_solution 'SIR97 (Altomare et al., 1999)'
_diffrn_ambient_temperature 293(2)
_diffrn_measured_fraction_theta_full 0.967
_diffrn_measured_fraction_theta_max 0.967
_diffrn_measurement_device_type 'Enraf-Nonius CAD-4'
_diffrn_measurement_method \w/2\q
_diffrn_radiation_type MoK\a
_diffrn_radiation_wavelength 0.71069
_diffrn_reflns_av_R_equivalents 0.0000
_diffrn_reflns_av_sigmaI/netI 0.0664
_diffrn_reflns_limit_h_max 12
_diffrn_reflns_limit_h_min -12
_diffrn_reflns_limit_k_max 19
_diffrn_reflns_limit_k_min 0
_diffrn_reflns_limit_l_max 14
_diffrn_reflns_limit_l_min 0
_diffrn_reflns_number 3491
_diffrn_reflns_reduction_process ' ?'
_diffrn_reflns_theta_full 26.28
_diffrn_reflns_theta_max 26.28
_diffrn_reflns_theta_min 2.22
_diffrn_standards_decay_% 2
_diffrn_standards_interval_time 120
_diffrn_standards_number 3
_exptl_absorpt_coefficient_mu 0.080
_exptl_absorpt_correction_T_max 0.974
_exptl_absorpt_correction_T_min 0.967
_exptl_absorpt_correction_type refdelf
_exptl_absorpt_process_details
;
(Parkin et al., 1995;
cubic fit to sin\q/\l - 24 parameters)
;
_exptl_crystal_colour white
_exptl_crystal_density_diffrn 1.239
_exptl_crystal_density_method 'Not Measured'
_exptl_crystal_description prism
_exptl_crystal_F_000 704
_exptl_crystal_size_max 0.420
_exptl_crystal_size_mid 0.420
_exptl_crystal_size_min 0.330
_refine_diff_density_max 0.473
_refine_diff_density_min -0.415
_refine_ls_extinction_method none
_refine_ls_goodness_of_fit_ref 1.001
_refine_ls_hydrogen_treatment constr
_refine_ls_matrix_type full
_refine_ls_number_parameters 226
_refine_ls_number_reflns 3491
_refine_ls_number_restraints 1
_refine_ls_restrained_S_all 1.002
_refine_ls_R_factor_all 0.1445
_refine_ls_R_factor_gt 0.0616
_refine_ls_shift/su_max 0.000
_refine_ls_shift/su_mean 0.000
_refine_ls_structure_factor_coef Fsqd
_refine_ls_weighting_details 'calc w = 1/[\s^2^(Fo^2^)+(0.1151P)^2^] where P = (Fo^2^+2Fc^2^)/3'
_refine_ls_weighting_scheme calc
_refine_ls_wR_factor_gt 0.1577
_refine_ls_wR_factor_ref 0.1969
_reflns_number_gt 1865
_reflns_number_total 3491
_reflns_threshold_expression I>2\s(I)
_cod_data_source_file wn6194.cif
_cod_data_source_block I
_cod_depositor_comments
;
The following automatic conversions were performed:
'_symmetry_cell_setting' value 'Monoclinic' changed to 'monoclinic'
according to '/home/saulius/struct/CIF-dictionaries/cif_core.dic'
dictionary named 'cif_core.dic' version 2.4.1 from 2010-06-29.

Automatic conversion script
Id: cif_fix_enum 1527 2010-12-29 10:47:43Z saulius 

The following automatic conversions were performed:

'_symmetry_cell_setting' value 'Monoclinic' changed to 'monoclinic'
according to /home/saulius/struct/CIF-dictionaries/cif_core.dic
dictionary named 'cif_core.dic' version 2.4.1 from 2010-06-29.

Automatic conversion script
Id: cif_fix_values 1715 2011-07-08 13:25:40Z adriana 
;
_cod_original_sg_symbol_H-M 'P 21/c'
_cod_database_code 2202973

loop_
_symmetry_equiv_pos_as_xyz
x,y,z
-x,1/2+y,1/2-z
-x,-y,-z
x,1/2-y,1/2+z

loop_
_atom_site_aniso_label
_atom_site_aniso_U_11
_atom_site_aniso_U_22
_atom_site_aniso_U_33
_atom_site_aniso_U_12
_atom_site_aniso_U_13
_atom_site_aniso_U_23
O1 0.0672(13) 0.0822(16) 0.0398(11) -0.0131(11) 0.0161(9) 0.0134(10)
O2 0.0627(12) 0.0476(12) 0.0437(11) -0.0065(9) 0.0075(9) -0.0001(9)
N1 0.0477(12) 0.0586(14) 0.0319(11) 0.0037(11) 0.0083(9) 0.0042(10)
N2 0.0656(15) 0.0510(13) 0.0338(12) -0.0110(12) 0.0133(10) 0.0017(10)
C1 0.0545(16) 0.0538(16) 0.0281(13) -0.0030(13) 0.0103(11) 0.0018(11)
C2 0.0460(14) 0.0467(14) 0.0309(13) 0.0003(12) 0.0094(11) 0.0020(11)
C3 0.0429(14) 0.0477(15) 0.0320(13) 0.0072(12) 0.0054(11) 0.0015(11)
C4 0.0525(16) 0.0510(16) 0.0322(13) 0.0024(13) 0.0107(12) 0.0065(11)
C5 0.102(3) 0.079(2) 0.0424(16) -0.052(2) 0.0187(17) -0.0082(16)
C6 0.080(3) 0.157(5) 0.111(4) -0.058(3) -0.022(3) 0.017(3)
C7 0.131(5) 0.172(5) 0.128(5) -0.058(4) -0.019(4) 0.020(4)
C8 0.125(6) 0.178(7) 0.311(12) -0.008(5) -0.054(7) -0.032(8)
C9 0.0398(13) 0.0475(16) 0.0317(13) 0.0006(12) 0.0038(10) 0.0043(11)
C10 0.0416(14) 0.0532(17) 0.0338(13) -0.0040(12) 0.0092(11) 0.0046(12)
C11 0.0652(18) 0.0504(17) 0.0440(16) -0.0103(14) 0.0180(13) 0.0010(13)
C12 0.087(2) 0.0576(19) 0.060(2) -0.0161(17) 0.0335(17) -0.0152(16)
C13 0.089(2) 0.083(2) 0.0368(16) -0.021(2) 0.0240(16) -0.0078(16)
C14 0.083(2) 0.086(3) 0.0384(16) -0.0006(19) 0.0156(15) 0.0163(16)
C15 0.0605(17) 0.0632(18) 0.0396(15) 0.0034(15) 0.0113(13) 0.0080(13)
C16 0.0478(15) 0.0606(17) 0.0310(13) 0.0016(13) 0.0038(11) 0.0044(12)
C17 0.0500(17) 0.076(2) 0.0506(17) 0.0054(15) 0.0089(14) 0.0013(15)
C18 0.0474(18) 0.109(3) 0.064(2) -0.0078(18) 0.0077(16) 0.008(2)
C19 0.065(2) 0.122(3) 0.065(2) -0.032(2) -0.0026(18) 0.001(2)
C20 0.084(3) 0.128(3) 0.057(2) -0.032(2) 0.0110(19) -0.033(2)
C21 0.0588(18) 0.096(3) 0.0428(16) -0.0180(18) 0.0133(14) -0.0142(16)

loop_
_atom_site_label
_atom_site_fract_x
_atom_site_fract_y
_atom_site_fract_z
_atom_site_U_iso_or_equiv
_atom_site_thermal_displace_type
_atom_site_calc_flag
_atom_site_refinement_flags
_atom_site_occupancy
_atom_site_type_symbol
O1 1.1051(2) 0.23118(14) 0.29445(16) 0.0623(8) Uani . . 1.000 O
O2 0.81816(19) -0.02863(12) 0.57723(16) 0.0512(7) Uani . . 1.000 O
N1 0.9329(2) 0.14119(15) 0.32296(18) 0.0458(7) Uani . . 1.000 N
N2 1.0634(2) 0.20715(14) 0.48316(19) 0.0496(8) Uani . . 1.000 N
C1 0.9989(3) 0.16239(18) 0.5597(2) 0.0451(9) Uani . . 1.000 C
C2 0.9010(2) 0.10559(17) 0.5239(2) 0.0408(8) Uani . . 1.000 C
C3 0.8677(2) 0.09951(17) 0.3988(2) 0.0408(8) Uani . . 1.000 C
C4 1.0375(3) 0.19363(17) 0.3615(2) 0.0448(9) Uani . . 1.000 C
C5 1.1691(4) 0.2681(2) 0.5252(3) 0.0737(13) Uani . . 1.000 C
C6 1.3019(5) 0.2285(3) 0.5416(5) 0.118(2) Uani . . 1.000 C
C7 1.3872(5) 0.2998(4) 0.6025(6) 0.146(3) Uani . . 1.000 C
C8 1.5299(6) 0.2676(5) 0.6301(10) 0.210(5) Uani . . 1.000 C
C9 0.8495(2) 0.04417(17) 0.6090(2) 0.0397(8) Uani . . 1.000 C
C10 0.8382(2) 0.07039(18) 0.7331(2) 0.0425(9) Uani . . 1.000 C
C11 0.8057(3) 0.15306(19) 0.7650(2) 0.0524(10) Uani . . 1.000 C
C12 0.7866(4) 0.1716(2) 0.8811(3) 0.0664(11) Uani . . 1.000 C
C13 0.8045(3) 0.1087(2) 0.9656(3) 0.0684(11) Uani . . 1.000 C
C14 0.8402(4) 0.0275(2) 0.9350(3) 0.0685(13) Uani . . 1.000 C
C15 0.8543(3) 0.0073(2) 0.8195(2) 0.0540(10) Uani . . 1.000 C
C16 0.7505(3) 0.05085(19) 0.3469(2) 0.0465(9) Uani . . 1.000 C
C17 0.6262(3) 0.0615(2) 0.3889(3) 0.0586(10) Uani . . 1.000 C
C18 0.5168(3) 0.0213(3) 0.3331(3) 0.0733(13) Uani . . 1.000 C
C19 0.5272(4) -0.0297(3) 0.2380(3) 0.0846(14) Uani . . 1.000 C
C20 0.6490(4) -0.0423(3) 0.1968(3) 0.0894(16) Uani . . 1.000 C
C21 0.7600(3) -0.0014(2) 0.2504(3) 0.0653(13) Uani . . 1.000 C
H1 1.02180 0.17030 0.64010 0.0540 Uiso calc R 1.000 H
H5A 1.14870 0.29250 0.59960 0.0880 Uiso calc R 1.000 H
H5B 1.17050 0.31490 0.46890 0.0880 Uiso calc R 1.000 H
H6A 1.33290 0.21310 0.46660 0.1420 Uiso calc R 1.000 H
H6B 1.30190 0.17740 0.59080 0.1420 Uiso calc R 1.000 H
H7A 1.35130 0.31650 0.67500 0.1750 Uiso calc R 1.000 H
H7B 1.38610 0.35000 0.55160 0.1750 Uiso calc R 1.000 H
H8A 1.58350 0.31290 0.66730 0.3150 Uiso calc R 1.000 H
H8B 1.56480 0.25090 0.55820 0.3150 Uiso calc R 1.000 H
H8C 1.53070 0.21890 0.68210 0.3150 Uiso calc R 1.000 H
H11 0.79660 0.19640 0.70830 0.0630 Uiso calc R 1.000 H
H12 0.76160 0.22680 0.90170 0.0800 Uiso calc R 1.000 H
H13 0.79240 0.12130 1.04350 0.0820 Uiso calc R 1.000 H
H14 0.85520 -0.01450 0.99290 0.0820 Uiso calc R 1.000 H
H15 0.87460 -0.04890 0.79920 0.0650 Uiso calc R 1.000 H
H17 0.61780 0.09580 0.45460 0.0700 Uiso calc R 1.000 H
H18 0.43440 0.02900 0.36100 0.0880 Uiso calc R 1.000 H
H19 0.45210 -0.05610 0.20050 0.1010 Uiso calc R 1.000 H
H20 0.65640 -0.07850 0.13280 0.1070 Uiso calc R 1.000 H
H21 0.84170 -0.00920 0.22120 0.0780 Uiso calc R 1.000 H

loop_
_atom_type_symbol
_atom_type_description
_atom_type_scat_dispersion_real
_atom_type_scat_dispersion_imag
_atom_type_scat_source
O O 0.0106 0.0060 'International Tables Vol C Tables 4.2.6.8 and 6.1.1.4'
N N 0.0061 0.0033 'International Tables Vol C Tables 4.2.6.8 and 6.1.1.4'
H H 0.0000 0.0000 'International Tables Vol C Tables 4.2.6.8 and 6.1.1.4'
C C 0.0033 0.0016 'International Tables Vol C Tables 4.2.6.8 and 6.1.1.4'

loop_
_geom_angle_atom_site_label_1
_geom_angle_atom_site_label_2
_geom_angle_atom_site_label_3
_geom_angle
_geom_angle_publ_flag
C3 N1 C4 120.4(2) yes
C1 N2 C4 120.9(2) yes
C1 N2 C5 120.6(2) yes
C4 N2 C5 118.5(2) yes
N2 C1 C2 122.1(2) yes
C1 C2 C3 115.7(2) no
C1 C2 C9 120.8(2) no
C3 C2 C9 122.8(2) no
N1 C3 C2 122.6(2) yes
N1 C3 C16 115.2(2) yes
C2 C3 C16 122.0(2) no
O1 C4 N1 123.0(2) yes
O1 C4 N2 119.1(2) yes
N1 C4 N2 117.9(2) yes
N2 C5 C6 113.5(3) yes
C5 C6 C7 102.9(4) no
C6 C7 C8 109.6(5) no
O2 C9 C2 119.8(2) yes
O2 C9 C10 119.6(2) yes
C2 C9 C10 120.6(2) no
C9 C10 C11 123.2(2) no
C9 C10 C15 117.9(2) no
C11 C10 C15 118.9(2) no
C10 C11 C12 120.2(2) no
C11 C12 C13 120.1(3) no
C12 C13 C14 119.8(3) no
C13 C14 C15 120.7(3) no
C10 C15 C14 120.2(3) no
C3 C16 C17 121.0(2) no
C3 C16 C21 120.2(3) no
C17 C16 C21 118.6(3) no
C16 C17 C18 120.0(3) no
C17 C18 C19 120.9(3) no
C18 C19 C20 120.0(4) no
C19 C20 C21 120.1(4) no
C16 C21 C20 120.4(3) no
N2 C1 H1 118.98 no
C2 C1 H1 118.95 no
N2 C5 H5A 108.92 no
N2 C5 H5B 108.89 no
C6 C5 H5A 108.86 no
C6 C5 H5B 108.83 no
H5A C5 H5B 107.74 no
C5 C6 H6A 111.26 no
C5 C6 H6B 111.18 no
C7 C6 H6A 111.17 no
C7 C6 H6B 111.20 no
H6A C6 H6B 109.06 no
C6 C7 H7A 109.73 no
C6 C7 H7B 109.73 no
C8 C7 H7A 109.76 no
C8 C7 H7B 109.81 no
H7A C7 H7B 108.16 no
C7 C8 H8A 109.38 no
C7 C8 H8B 109.44 no
C7 C8 H8C 109.47 no
H8A C8 H8B 109.55 no
H8A C8 H8C 109.51 no
H8B C8 H8C 109.48 no
C10 C11 H11 119.84 no
C12 C11 H11 119.94 no
C11 C12 H12 119.97 no
C13 C12 H12 119.92 no
C12 C13 H13 120.06 no
C14 C13 H13 120.11 no
C13 C14 H14 119.63 no
C15 C14 H14 119.67 no
C10 C15 H15 119.89 no
C14 C15 H15 119.90 no
C16 C17 H17 120.04 no
C18 C17 H17 119.97 no
C17 C18 H18 119.59 no
C19 C18 H18 119.53 no
C18 C19 H19 120.01 no
C20 C19 H19 120.01 no
C19 C20 H20 119.91 no
C21 C20 H20 119.98 no
C16 C21 H21 119.86 no
C20 C21 H21 119.75 no

loop_
_geom_bond_atom_site_label_1
_geom_bond_atom_site_label_2
_geom_bond_site_symmetry_1
_geom_bond_site_symmetry_2
_geom_bond_distance
_geom_bond_publ_flag
O1 C4 . . 1.223(3) yes
O2 C9 . . 1.219(3) yes
N1 C3 . . 1.310(3) yes
N1 C4 . . 1.373(4) yes
N2 C1 . . 1.336(3) yes
N2 C4 . . 1.401(3) yes
N2 C5 . . 1.472(4) yes
C1 C2 . . 1.358(4) no
C2 C3 . . 1.435(3) no
C2 C9 . . 1.491(3) no
C3 C16 . . 1.479(4) no
C5 C6 . . 1.473(6) no
C6 C7 . . 1.527(8) no
C7 C8 . . 1.532(9) no
C9 C10 . . 1.487(3) no
C10 C11 . . 1.382(4) no
C10 C15 . . 1.387(4) no
C11 C12 . . 1.387(4) no
C12 C13 . . 1.371(5) no
C13 C14 . . 1.366(5) no
C14 C15 . . 1.375(4) no
C16 C17 . . 1.400(4) no
C16 C21 . . 1.378(4) no
C17 C18 . . 1.371(5) no
C18 C19 . . 1.355(6) no
C19 C20 . . 1.377(6) no
C20 C21 . . 1.379(5) no
C1 H1 . . 0.9307 no
C5 H5A . . 0.9696 no
C5 H5B . . 0.9702 no
C6 H6A . . 0.9695 no
C6 H6B . . 0.9712 no
C7 H7A . . 0.9706 no
C7 H7B . . 0.9707 no
C8 H8A . . 0.9605 no
C8 H8B . . 0.9599 no
C8 H8C . . 0.9600 no
C11 H11 . . 0.9309 no
C12 H12 . . 0.9300 no
C13 H13 . . 0.9292 no
C14 H14 . . 0.9292 no
C15 H15 . . 0.9305 no
C17 H17 . . 0.9295 no
C18 H18 . . 0.9297 no
C19 H19 . . 0.9294 no
C20 H20 . . 0.9296 no
C21 H21 . . 0.9299 no

loop_
_geom_contact_atom_site_label_1
_geom_contact_atom_site_label_2
_geom_contact_distance
_geom_contact_site_symmetry_2
_geom_contact_publ_flag
O1 C6 3.284(6) . no
O1 C5 3.199(4) 4_554 no
O1 C1 3.236(4) 4_554 no
O2 C1 3.279(4) 3_756 no
O2 C17 3.084(4) . no
O2 C4 2.996(4) 3_756 no
O2 C2 3.390(3) 3_756 no
O2 C16 2.920(3) . no
O2 N2 3.123(3) 3_756 no
O2 N1 3.182(3) 3_756 no
O2 C3 3.351(3) 3_756 no
O1 H1 2.4182 4_554 no
O1 H5B 2.4119 . no
O1 H5A 2.3362 4_554 no
O1 H6A 2.8888 . no
O2 H15 2.5569 . no
O2 H18 2.7192 3_656 no
N1 C12 3.357(4) 4_554 no
N1 O2 3.182(3) 3_756 no
N2 O2 3.123(3) 3_756 no
N1 H21 2.7259 . no
N1 H12 2.8846 4_554 no
N1 H15 2.8862 3_756 no
C1 C11 3.200(4) . no
C1 O1 3.236(4) 4_555 no
C1 O2 3.279(4) 3_756 no
C2 O2 3.390(3) 3_756 no
C3 O2 3.351(3) 3_756 no
C4 C11 3.444(4) 4_554 no
C4 C12 3.315(5) 4_554 no
C4 O2 2.996(4) 3_756 no
C5 O1 3.199(4) 4_555 no
C6 O1 3.284(6) . no
C8 C11 3.531(8) 1_655 no
C9 C17 3.217(4) . no
C11 C4 3.444(4) 4_555 no
C11 C1 3.200(4) . no
C11 C8 3.531(8) 1_455 no
C12 C4 3.315(5) 4_555 no
C12 N1 3.357(4) 4_555 no
C14 C14 3.527(6) 3_757 no
C16 O2 2.920(3) . no
C17 C9 3.217(4) . no
C17 O2 3.084(4) . no
C1 H11 2.8346 . no
C1 H6B 3.0618 . no
C2 H11 2.8221 . no
C2 H17 2.9012 . no
C3 H12 2.9029 4_554 no
C4 H15 3.0849 3_756 no
C8 H11 2.9710 1_655 no
C9 H17 2.9015 . no
C10 H1 2.7159 . no
C11 H1 2.7399 . no
C11 H8C 3.0273 1_455 no
C11 H19 3.0719 3_656 no
C12 H19 3.0773 3_656 no
C21 H13 3.0739 1_554 no
H1 C10 2.7159 . no
H1 C11 2.7399 . no
H1 H5A 2.3618 . no
H1 H11 2.5142 . no
H1 O1 2.4182 4_555 no
H5A H1 2.3618 . no
H5A H7A 2.1756 . no
H5A O1 2.3362 4_555 no
H5B O1 2.4119 . no
H5B H7B 2.3537 . no
H6A O1 2.8888 . no
H6A H8B 2.5412 . no
H6B C1 3.0618 . no
H6B H8C 2.5265 . no
H7A H5A 2.1756 . no
H7B H5B 2.3537 . no
H7B H20 2.3777 2_755 no
H8B H6A 2.5412 . no
H8C C11 3.0273 1_655 no
H8C H6B 2.5265 . no
H11 C1 2.8346 . no
H11 C2 2.8221 . no
H11 C8 2.9710 1_455 no
H11 H1 2.5142 . no
H12 N1 2.8846 4_555 no
H12 C3 2.9029 4_555 no
H13 C21 3.0739 1_556 no
H15 O2 2.5569 . no
H15 N1 2.8862 3_756 no
H15 C4 3.0849 3_756 no
H17 C2 2.9012 . no
H17 C9 2.9015 . no
H18 O2 2.7192 3_656 no
H19 C11 3.0719 3_656 no
H19 C12 3.0773 3_656 no
H20 H7B 2.3777 2_745 no
H21 N1 2.7259 . no

loop_
_geom_hbond_atom_site_label_D
_geom_hbond_atom_site_label_H
_geom_hbond_atom_site_label_A
_geom_hbond_site_symmetry_A
_geom_hbond_distance_DH
_geom_hbond_distance_HA
_geom_hbond_distance_DA
_geom_hbond_angle_DHA
_geom_hbond_publ_flag
C1 H1 O1 4_555 0.93 2.42 3.236(4) 147 yes
C5 H5A O1 4_555 0.97 2.34 3.199(4) 148 yes

loop_
_geom_torsion_atom_site_label_1
_geom_torsion_atom_site_label_2
_geom_torsion_atom_site_label_3
_geom_torsion_atom_site_label_4
_geom_torsion
_geom_torsion_publ_flag
C3 N1 C4 O1 176.9(3) no
C3 N1 C4 N2 -5.9(4) no
C4 N1 C3 C2 -0.3(4) no
C4 N1 C3 C16 175.2(2) no
C5 N2 C1 C2 -179.9(3) no
C1 N2 C5 C6 89.8(4) yes
C4 N2 C1 C2 -3.6(4) no
C1 N2 C4 N1 8.0(4) no
C5 N2 C4 N1 -175.7(2) no
C1 N2 C4 O1 -174.8(3) no
C4 N2 C5 C6 -86.6(4) yes
C5 N2 C4 O1 1.6(4) no
N2 C1 C2 C9 167.8(2) no
N2 C1 C2 C3 -2.5(4) no
C9 C2 C3 N1 -165.5(2) no
C1 C2 C3 C16 -170.6(3) no
C3 C2 C9 C10 -154.8(2) no
C9 C2 C3 C16 19.4(4) no
C1 C2 C3 N1 4.6(4) no
C1 C2 C9 O2 -143.2(3) no
C3 C2 C9 O2 26.3(3) no
C1 C2 C9 C10 35.7(3) no
N1 C3 C16 C17 -128.0(3) no
N1 C3 C16 C21 47.4(4) no
C2 C3 C16 C17 47.5(4) no
C2 C3 C16 C21 -137.1(3) no
N2 C5 C6 C7 -171.5(4) yes
C5 C6 C7 C8 178.1(6) yes
O2 C9 C10 C15 30.0(3) no
C2 C9 C10 C15 -148.9(2) no
O2 C9 C10 C11 -146.5(3) no
C2 C9 C10 C11 34.6(3) no
C9 C10 C11 C12 174.9(3) no
C11 C10 C15 C14 -1.1(4) no
C9 C10 C15 C14 -177.7(3) no
C15 C10 C11 C12 -1.5(4) no
C10 C11 C12 C13 2.3(5) no
C11 C12 C13 C14 -0.5(5) no
C12 C13 C14 C15 -2.1(5) no
C13 C14 C15 C10 2.9(5) no
C17 C16 C21 C20 -0.1(5) no
C21 C16 C17 C18 -0.9(5) no
C3 C16 C21 C20 -175.6(3) no
C3 C16 C17 C18 174.5(3) no
C16 C17 C18 C19 0.7(6) no
C17 C18 C19 C20 0.6(6) no
C18 C19 C20 C21 -1.6(6) no
C19 C20 C21 C16 1.4(6) no

loop_
_cod_related_entry_id
_cod_related_entry_database
_cod_related_entry_code
1 ChemSpider 21131230
